data_1556329
loop_
_publ_author_name
'Clowes, Lucy'
'Walton, Mark'
'Redshaw, Carl'
'Chao, Yimin'
'Walton, Alex'
'Elo, Pertti'
'Sumerin, Victor'
'Hughes, David L.'

_publ_section_title
;
 Vanadium(iii) phenoxyimine complexes for ethylene or \e-caprolactone
 polymerization: mononuclear versus binuclear pre-catalysts
;
_journal_issue 1
_journal_name_full 'Catal. Sci. Technol.'
_journal_page_first 152
_journal_paper_doi 10.1039/C2CY20571H
_journal_volume 3
_journal_year 2013
_chemical_formula_moiety '2(C30 H26 Cl N2 O3 V), 1.5(C4 H8 O)'
_chemical_formula_structural '[VCl(L)(THF)]2,1.5(THF)'
_chemical_formula_sum 'C66 H64 Cl2 N4 O7.5 V2'
_chemical_formula_weight 1205.99
_chemical_name_common 'Compound 2'
_space_group_IT_number 14
_space_group_name_Hall '-P 2yab'
_space_group_name_H-M_alt 'P 1 21/a 1'
_symmetry_cell_setting monoclinic
_symmetry_space_group_name_H-M 'P 1 21/a 1'
_atom_sites_solution_hydrogens geom
_atom_sites_solution_primary direct
_atom_sites_solution_secondary difmap
_audit_creation_method SHELXL-97
_cell_angle_alpha 90.00
_cell_angle_beta 101.730(4)
_cell_angle_gamma 90.00
_cell_formula_units_Z 4
_cell_length_a 17.8598(14)
_cell_length_b 10.7750(8)
_cell_length_c 31.054(2)
_cell_measurement_reflns_used 38471
_cell_measurement_temperature 120(2)
_cell_measurement_theta_max 27.48
_cell_measurement_theta_min 2.91
_cell_volume 5851.2(7)
_computing_cell_refinement 'DENZO (Otwinowski & Minor, 1997) & COLLECT (Hooft, R.W.W., 1998)'
_computing_data_collection 'COLLECT (Hooft, R.W.W., 1998)'
_computing_data_reduction 'DENZO (Otwinowski & Minor, 1997) & COLLECT (Hooft, R.W.W., 1998)'
_computing_molecular_graphics 'ORTEP (Johnson, 1971 and Farrugia, 1997)'
_computing_publication_material 'SHELXL-97 (Sheldrick, 2008)'
_computing_structure_refinement 'SHELXL-97 (Sheldrick, 2008)'
_computing_structure_solution 'SHELXS-97 (Sheldrick, 2008)'
_diffrn_ambient_temperature 120(2)
_diffrn_detector_area_resol_mean 9.091
_diffrn_measured_fraction_theta_full 0.996
_diffrn_measured_fraction_theta_max 0.996
_diffrn_measurement_device_type 'Bruker-Nonius Roper CCD camera on \k-goniostat'
_diffrn_measurement_method '\f & \w scans'
_diffrn_radiation_monochromator graphite
_diffrn_radiation_source 'Bruker-Nonius FR591 rotating anode'
_diffrn_radiation_type MoK\a
_diffrn_radiation_wavelength 0.71073
_diffrn_reflns_av_R_equivalents 0.1106
_diffrn_reflns_av_sigmaI/netI 0.0878
_diffrn_reflns_limit_h_max 17
_diffrn_reflns_limit_h_min -17
_diffrn_reflns_limit_k_max 10
_diffrn_reflns_limit_k_min -10
_diffrn_reflns_limit_l_max 29
_diffrn_reflns_limit_l_min -29
_diffrn_reflns_number 27495
_diffrn_reflns_theta_full 20.00
_diffrn_reflns_theta_max 20.00
_diffrn_reflns_theta_min 3.00
_exptl_absorpt_coefficient_mu 0.470
_exptl_absorpt_correction_T_max 0.7456
_exptl_absorpt_correction_T_min 0.6039
_exptl_absorpt_correction_type multi-scan
_exptl_absorpt_process_details 'SADABS 2007/2 (Sheldrick, G.M., 2007)'
_exptl_crystal_colour 'dark red'
_exptl_crystal_density_diffrn 1.369
_exptl_crystal_density_method 'not measured'
_exptl_crystal_description slab
_exptl_crystal_F_000 2512
_exptl_crystal_size_max 0.2
_exptl_crystal_size_mid 0.16
_exptl_crystal_size_min 0.08
_refine_diff_density_max 0.393
_refine_diff_density_min -0.304
_refine_diff_density_rms 0.061
_refine_ls_extinction_method none
_refine_ls_goodness_of_fit_ref 1.037
_refine_ls_hydrogen_treatment constr
_refine_ls_matrix_type full
_refine_ls_number_parameters 737
_refine_ls_number_reflns 5438
_refine_ls_number_restraints 0
_refine_ls_restrained_S_all 1.037
_refine_ls_R_factor_all 0.1007
_refine_ls_R_factor_gt 0.0653
_refine_ls_shift/su_max 0.000
_refine_ls_shift/su_mean 0.000
_refine_ls_structure_factor_coef Fsqd
_refine_ls_weighting_details 'calc w=1/[\s^2^(Fo^2^)+(0.0046P)^2^+19.6498P] where P=(Fo^2^+2Fc^2^)/3'
_refine_ls_weighting_scheme calc
_refine_ls_wR_factor_gt 0.1159
_refine_ls_wR_factor_ref 0.1271
_reflns_number_gt 3866
_reflns_number_total 5438
_reflns_threshold_expression I>2sigma(I)
_cod_data_source_file c2cy20571h.txt
_cod_data_source_block 2011src0390
_cod_depositor_comments
;
The following automatic conversions were performed:

data item '_symmetry_cell_setting' value 'Monoclinic' was changed to
'monoclinic' in accordance with the
/home/saulius/struct/COD-crude-data/automatic-downloads/DataCite-retrospective/RSC/depositions/lib/dictionaries/cif_core.dic
dictionary named 'cif_core.dic' version 2.4.2 last updated on
2011-04-26.

Automatic conversion script
Id: cif_fix_values 6909 2019-04-08 15:41:33Z antanas 
;
_cod_original_sg_symbol_H-M P21/a
_cod_original_formula_sum 'C66 H64 Cl2 N4 O7.50 V2'
_cod_database_code 1556329

loop_
_symmetry_equiv_pos_as_xyz
'x, y, z'
'-x+1/2, y+1/2, -z'
'-x, -y, -z'
'x-1/2, -y-1/2, z'

loop_
_atom_site_label
_atom_site_type_symbol
_atom_site_fract_x
_atom_site_fract_y
_atom_site_fract_z
_atom_site_U_iso_or_equiv
_atom_site_adp_type
_atom_site_occupancy
_atom_site_symmetry_multiplicity
_atom_site_calc_flag
_atom_site_refinement_flags
_atom_site_disorder_assembly
_atom_site_disorder_group
V1 V 0.28695(6) 0.61584(11) 0.11575(4) 0.0282(4) Uani 1 1 d . . .
Cl1 Cl 0.34602(10) 0.73438(16) 0.06841(5) 0.0351(5) Uani 1 1 d . . .
O1 O 0.2218(3) 0.5374(4) 0.15012(13) 0.0298(12) Uani 1 1 d . . .
C11 C 0.1455(4) 0.5403(7) 0.1407(2) 0.0303(19) Uani 1 1 d . . .
C12 C 0.1056(4) 0.6513(6) 0.1244(2) 0.0245(18) Uani 1 1 d . . .
C13 C 0.0259(4) 0.6529(7) 0.11597(19) 0.0278(18) Uani 1 1 d . . .
H13 H 0.0001 0.7254 0.1057 0.033 Uiso 1 1 calc R . .
C14 C -0.0154(4) 0.5495(7) 0.1225(2) 0.0327(19) Uani 1 1 d . . .
H14 H -0.0686 0.5507 0.1158 0.039 Uiso 1 1 calc R . .
C15 C 0.0241(5) 0.4423(7) 0.1395(2) 0.035(2) Uani 1 1 d . . .
H15 H -0.0033 0.3721 0.1445 0.042 Uiso 1 1 calc R . .
C16 C 0.1026(4) 0.4389(7) 0.1490(2) 0.0309(19) Uani 1 1 d . . .
H16 H 0.1274 0.3674 0.1612 0.037 Uiso 1 1 calc R . .
C17 C 0.1473(4) 0.7642(6) 0.12058(18) 0.0247(18) Uani 1 1 d . . .
H17 H 0.1194 0.8377 0.1177 0.030 Uiso 1 1 calc R . .
N2 N 0.2192(3) 0.7732(5) 0.12079(16) 0.0249(14) Uani 1 1 d . . .
C21 C 0.2498(4) 0.8963(7) 0.1222(2) 0.0260(18) Uani 1 1 d . . .
C22 C 0.2991(4) 0.9374(6) 0.1608(2) 0.0263(18) Uani 1 1 d . . .
C23 C 0.3257(4) 1.0582(7) 0.1610(2) 0.0317(19) Uani 1 1 d . . .
H23 H 0.3579 1.0885 0.1862 0.038 Uiso 1 1 calc R . .
C24 C 0.3058(4) 1.1353(7) 0.1246(3) 0.036(2) Uani 1 1 d . . .
H24 H 0.3253 1.2154 0.1255 0.043 Uiso 1 1 calc R . .
C25 C 0.2569(4) 1.0929(7) 0.0872(2) 0.0334(19) Uani 1 1 d . . .
H25 H 0.2426 1.1447 0.0630 0.040 Uiso 1 1 calc R . .
C26 C 0.2293(4) 0.9724(7) 0.0861(2) 0.0305(19) Uani 1 1 d . . .
H26 H 0.1968 0.9430 0.0609 0.037 Uiso 1 1 calc R . .
N3 N 0.3630(3) 0.6702(5) 0.17309(17) 0.0281(15) Uani 1 1 d . . .
C31 C 0.3407(4) 0.7425(7) 0.2083(2) 0.0273(18) Uani 1 1 d . . .
C32 C 0.3140(4) 0.8633(6) 0.2019(2) 0.0259(18) Uani 1 1 d . . .
C33 C 0.3010(4) 0.9243(7) 0.2397(3) 0.035(2) Uani 1 1 d . . .
H33 H 0.2833 1.0056 0.2370 0.042 Uiso 1 1 calc R . .
C34 C 0.3131(4) 0.8693(8) 0.2809(2) 0.039(2) Uani 1 1 d . . .
H34 H 0.3049 0.9139 0.3052 0.047 Uiso 1 1 calc R . .
C35 C 0.3374(4) 0.7474(8) 0.2856(2) 0.043(2) Uani 1 1 d . . .
H35 H 0.3446 0.7083 0.3128 0.051 Uiso 1 1 calc R . .
C36 C 0.3510(4) 0.6845(7) 0.2490(2) 0.036(2) Uani 1 1 d . . .
H36 H 0.3672 0.6023 0.2518 0.044 Uiso 1 1 calc R . .
O4 O 0.3489(3) 0.4731(4) 0.11117(14) 0.0331(12) Uani 1 1 d . . .
C41 C 0.4236(4) 0.4627(6) 0.1238(2) 0.0296(19) Uani 1 1 d . . .
C42 C 0.4668(4) 0.5348(6) 0.1585(2) 0.0291(18) Uani 1 1 d . . .
C43 C 0.5461(4) 0.5142(6) 0.1720(2) 0.0317(19) Uani 1 1 d . . .
H43 H 0.5737 0.5593 0.1955 0.038 Uiso 1 1 calc R . .
C44 C 0.5829(4) 0.4294(7) 0.1513(3) 0.040(2) Uani 1 1 d . . .
H44 H 0.6353 0.4169 0.1605 0.047 Uiso 1 1 calc R . .
C45 C 0.5417(5) 0.3612(7) 0.1161(3) 0.041(2) Uani 1 1 d . . .
H45 H 0.5669 0.3044 0.1015 0.049 Uiso 1 1 calc R . .
C46 C 0.4641(4) 0.3775(6) 0.1029(2) 0.0348(19) Uani 1 1 d . . .
H46 H 0.4376 0.3308 0.0795 0.042 Uiso 1 1 calc R . .
C47 C 0.4325(4) 0.6262(6) 0.1831(2) 0.0302(19) Uani 1 1 d . . .
H47 H 0.4635 0.6565 0.2087 0.036 Uiso 1 1 calc R . .
O5 O 0.2079(2) 0.5497(4) 0.05977(14) 0.0317(12) Uani 1 1 d . . .
C51 C 0.1919(4) 0.4201(6) 0.0517(2) 0.037(2) Uani 1 1 d . . .
H51A H 0.1938 0.3755 0.0790 0.044 Uiso 1 1 calc R . .
H51B H 0.2280 0.3830 0.0360 0.044 Uiso 1 1 calc R . .
C52 C 0.1121(4) 0.4188(7) 0.0240(2) 0.048(2) Uani 1 1 d . . .
H52A H 0.0739 0.4290 0.0418 0.058 Uiso 1 1 calc R . .
H52B H 0.1021 0.3427 0.0071 0.058 Uiso 1 1 calc R . .
C53 C 0.1146(4) 0.5305(8) -0.0057(2) 0.054(2) Uani 1 1 d . . .
H53A H 0.1335 0.5071 -0.0317 0.064 Uiso 1 1 calc R . .
H53B H 0.0641 0.5668 -0.0148 0.064 Uiso 1 1 calc R . .
C54 C 0.1687(4) 0.6204(7) 0.0223(2) 0.042(2) Uani 1 1 d . . .
H54A H 0.2049 0.6538 0.0059 0.050 Uiso 1 1 calc R . .
H54B H 0.1405 0.6887 0.0319 0.050 Uiso 1 1 calc R . .
V2 V 0.37224(7) 0.27267(12) 0.40426(4) 0.0399(4) Uani 1 1 d . A .
Cl2 Cl 0.31563(11) 0.09084(18) 0.42420(6) 0.0460(6) Uani 1 1 d . . .
O6 O 0.4052(3) 0.4320(5) 0.38668(14) 0.0432(14) Uani 1 1 d . . .
C61 C 0.3709(5) 0.5390(8) 0.3918(2) 0.039(2) Uani 1 1 d . . .
C62 C 0.2896(5) 0.5508(8) 0.3841(2) 0.042(2) Uani 1 1 d . . .
C63 C 0.2573(6) 0.6682(9) 0.3873(3) 0.068(3) Uani 1 1 d . . .
H63 H 0.2044 0.6766 0.3809 0.081 Uiso 1 1 calc R . .
C64 C 0.3020(8) 0.7709(9) 0.3995(3) 0.078(3) Uani 1 1 d . . .
H64 H 0.2793 0.8473 0.4025 0.094 Uiso 1 1 calc R . .
C65 C 0.3808(7) 0.7607(9) 0.4073(3) 0.067(3) Uani 1 1 d . . .
H65 H 0.4113 0.8301 0.4157 0.081 Uiso 1 1 calc R . .
C66 C 0.4141(5) 0.6474(9) 0.4027(2) 0.051(2) Uani 1 1 d . . .
H66 H 0.4670 0.6427 0.4069 0.061 Uiso 1 1 calc R . .
C67 C 0.2422(5) 0.4467(8) 0.3710(2) 0.041(2) Uani 1 1 d . . .
H67 H 0.1909 0.4629 0.3594 0.049 Uiso 1 1 calc R . .
N7 N 0.2630(3) 0.3309(6) 0.37331(17) 0.0325(15) Uani 1 1 d . . .
C71 C 0.2061(4) 0.2442(7) 0.3518(2) 0.036(2) Uani 1 1 d . . .
C72 C 0.2167(4) 0.1889(7) 0.3125(2) 0.036(2) Uani 1 1 d . . .
C73 C 0.1627(5) 0.0990(7) 0.2944(3) 0.048(2) Uani 1 1 d . . .
H73 H 0.1677 0.0606 0.2684 0.058 Uiso 1 1 calc R . .
C74 C 0.1021(5) 0.0645(8) 0.3137(3) 0.055(2) Uani 1 1 d . . .
H74 H 0.0682 0.0029 0.3010 0.066 Uiso 1 1 calc R . .
C75 C 0.0928(5) 0.1226(9) 0.3517(3) 0.058(2) Uani 1 1 d . . .
H75 H 0.0520 0.1014 0.3647 0.069 Uiso 1 1 calc R . .
C76 C 0.1444(5) 0.2125(8) 0.3706(2) 0.047(2) Uani 1 1 d . . .
H76 H 0.1377 0.2522 0.3961 0.056 Uiso 1 1 calc R . .
N8 N 0.3894(3) 0.1879(6) 0.34685(18) 0.0351(16) Uani 1 1 d . . .
C81 C 0.3537(4) 0.2341(6) 0.3036(2) 0.0312(19) Uani 1 1 d . . .
C82 C 0.2748(4) 0.2340(6) 0.2883(2) 0.0323(19) Uani 1 1 d . . .
C83 C 0.2486(5) 0.2829(7) 0.2457(2) 0.045(2) Uani 1 1 d . . .
H83 H 0.1962 0.2866 0.2347 0.054 Uiso 1 1 calc R . .
C84 C 0.2974(5) 0.3255(7) 0.2197(3) 0.048(2) Uani 1 1 d . . .
H84 H 0.2780 0.3560 0.1916 0.057 Uiso 1 1 calc R . .
C85 C 0.3748(5) 0.3223(6) 0.2356(2) 0.037(2) Uani 1 1 d . . .
H85 H 0.4081 0.3513 0.2184 0.044 Uiso 1 1 calc R . .
C86 C 0.4034(4) 0.2761(6) 0.2771(2) 0.039(2) Uani 1 1 d . . .
H86 H 0.4560 0.2728 0.2875 0.047 Uiso 1 1 calc R . .
O9 O 0.4730(3) 0.2199(5) 0.43370(14) 0.0423(13) Uani 1 1 d . . .
C91 C 0.5044(4) 0.1115(8) 0.4269(3) 0.042(2) Uani 1 1 d . . .
C92 C 0.4904(4) 0.0500(8) 0.3868(3) 0.038(2) Uani 1 1 d . . .
C93 C 0.5266(5) -0.0623(8) 0.3820(3) 0.055(2) Uani 1 1 d . . .
H93 H 0.5182 -0.1015 0.3548 0.066 Uiso 1 1 calc R . .
C94 C 0.5749(5) -0.1154(9) 0.4175(3) 0.064(3) Uani 1 1 d . . .
H94 H 0.5978 -0.1917 0.4149 0.077 Uiso 1 1 calc R . .
C95 C 0.5885(5) -0.0520(11) 0.4576(3) 0.070(3) Uani 1 1 d . . .
H95 H 0.6208 -0.0876 0.4818 0.084 Uiso 1 1 calc R . .
C96 C 0.5564(5) 0.0594(9) 0.4625(3) 0.059(3) Uani 1 1 d . . .
H96 H 0.5686 0.1013 0.4892 0.071 Uiso 1 1 calc R . .
C97 C 0.4403(4) 0.1002(8) 0.3481(2) 0.040(2) Uani 1 1 d . . .
H97 H 0.4448 0.0663 0.3212 0.048 Uiso 1 1 calc R . .
O10 O 0.3561(3) 0.3560(5) 0.46303(16) 0.0584(16) Uani 1 1 d . . .
C101 C 0.2888(6) 0.3646(8) 0.4818(3) 0.081(3) Uani 0.90(2) 1 d P A 1
H10A H 0.2673 0.2829 0.4843 0.098 Uiso 0.90(2) 1 calc PR A 1
H10B H 0.2504 0.4160 0.4635 0.098 Uiso 0.90(2) 1 calc PR A 1
C102 C 0.3139(12) 0.422(2) 0.5264(5) 0.169(12) Uani 0.90(2) 1 d P A 1
H10C H 0.2744 0.4746 0.5338 0.203 Uiso 0.90(2) 1 calc PR A 1
H10D H 0.3278 0.3589 0.5490 0.203 Uiso 0.90(2) 1 calc PR A 1
C103 C 0.3800(10) 0.4937(14) 0.5207(5) 0.150(7) Uani 0.90(2) 1 d P A 1
H10E H 0.4136 0.5091 0.5489 0.180 Uiso 0.90(2) 1 calc PR A 1
H10F H 0.3642 0.5727 0.5069 0.180 Uiso 0.90(2) 1 calc PR A 1
C104 C 0.4194(6) 0.4176(9) 0.4922(3) 0.086(3) Uani 1 1 d . A .
H10G H 0.4482 0.4693 0.4758 0.104 Uiso 1 1 calc R B 1
H10H H 0.4537 0.3577 0.5094 0.104 Uiso 1 1 calc R B 1
C107 C 0.2888(6) 0.3646(8) 0.4818(3) 0.081(3) Uani 0.10(2) 1 d P A 2
H10I H 0.2887 0.3043 0.5050 0.098 Uiso 0.10(2) 1 calc PR A 2
H10J H 0.2418 0.3585 0.4599 0.098 Uiso 0.10(2) 1 calc PR A 2
C108 C 0.307(3) 0.516(6) 0.502(2) 0.00(3) Uiso 0.10(2) 1 d P A 2
H10K H 0.3011 0.5773 0.4789 0.004 Uiso 0.10(2) 1 calc PR A 2
H10L H 0.2760 0.5379 0.5232 0.004 Uiso 0.10(2) 1 calc PR A 2
C109 C 0.3800(10) 0.4937(14) 0.5207(5) 0.150(7) Uani 0.10(2) 1 d P A 2
H10M H 0.3822 0.4509 0.5485 0.180 Uiso 0.10(2) 1 calc PR A 2
H10N H 0.4066 0.5722 0.5270 0.180 Uiso 0.10(2) 1 calc PR A 2
O11 O 0.5551(3) 0.7809(6) 0.26381(18) 0.0673(17) Uani 1 1 d . . .
C111 C 0.5219(5) 0.8953(8) 0.2491(3) 0.055(2) Uani 1 1 d . . .
H11A H 0.4771 0.9107 0.2614 0.066 Uiso 1 1 calc R . .
H11B H 0.5068 0.8958 0.2172 0.066 Uiso 1 1 calc R . .
C112 C 0.5825(5) 0.9932(8) 0.2645(3) 0.056(2) Uani 1 1 d . . .
H11C H 0.5827 1.0189 0.2944 0.067 Uiso 1 1 calc R . .
H11D H 0.5750 1.0654 0.2454 0.067 Uiso 1 1 calc R . .
C113 C 0.6563(4) 0.9246(8) 0.2614(2) 0.052(2) Uani 1 1 d . . .
H11E H 0.6734 0.9467 0.2346 0.062 Uiso 1 1 calc R . .
H11F H 0.6967 0.9431 0.2865 0.062 Uiso 1 1 calc R . .
C114 C 0.6334(5) 0.7877(9) 0.2609(3) 0.087(3) Uani 1 1 d . . .
H11G H 0.6409 0.7486 0.2340 0.104 Uiso 1 1 calc R . .
H11H H 0.6648 0.7447 0.2856 0.104 Uiso 1 1 calc R . .
O12 O 0.4251(5) 0.3995(8) -0.0087(3) 0.037(2) Uiso 0.50 1 d P . .
C121 C 0.4224(10) 0.5295(16) 0.0040(6) 0.032(5) Uiso 0.50 1 d P . .
H12A H 0.3971 0.5386 0.0286 0.038 Uiso 0.50 1 calc PR . .
H12B H 0.3956 0.5791 -0.0204 0.038 Uiso 0.50 1 calc PR . .
C122 C 0.5114(11) 0.5700(18) 0.0176(6) 0.042(6) Uiso 0.50 1 d P . .
H12C H 0.5212 0.6455 0.0026 0.050 Uiso 0.50 1 calc PR . .
H12D H 0.5270 0.5819 0.0491 0.050 Uiso 0.50 1 calc PR . .
C123 C 0.5509(11) 0.4610(16) 0.0024(6) 0.029(5) Uiso 0.50 1 d P . .
H12E H 0.5892 0.4892 -0.0135 0.035 Uiso 0.50 1 calc PR . .
H12F H 0.5763 0.4126 0.0275 0.035 Uiso 0.50 1 calc PR . .
C124 C 0.4933(10) 0.3844(18) -0.0264(5) 0.044(6) Uiso 0.50 1 d P . .
H12G H 0.4849 0.4135 -0.0566 0.052 Uiso 0.50 1 calc PR . .
H12H H 0.5089 0.2981 -0.0255 0.052 Uiso 0.50 1 calc PR . .

loop_
_atom_site_aniso_label
_atom_site_aniso_U_11
_atom_site_aniso_U_22
_atom_site_aniso_U_33
_atom_site_aniso_U_23
_atom_site_aniso_U_13
_atom_site_aniso_U_12
V1 0.0194(8) 0.0249(8) 0.0377(8) -0.0006(6) -0.0005(6) 0.0004(6)
Cl1 0.0246(11) 0.0370(12) 0.0426(11) -0.0007(10) 0.0044(9) -0.0039(10)
O1 0.016(3) 0.031(3) 0.039(3) -0.002(2) -0.001(2) 0.000(2)
C11 0.023(5) 0.041(6) 0.026(4) 0.003(4) 0.002(4) -0.005(5)
C12 0.017(5) 0.029(5) 0.028(4) -0.001(4) 0.005(3) -0.002(4)
C13 0.031(6) 0.028(5) 0.022(4) 0.004(3) -0.001(4) 0.006(4)
C14 0.023(5) 0.037(5) 0.037(5) -0.002(4) 0.004(4) -0.009(5)
C15 0.042(6) 0.030(5) 0.034(5) 0.000(4) 0.010(4) -0.009(5)
C16 0.019(5) 0.035(5) 0.035(5) 0.011(4) -0.002(4) -0.002(4)
C17 0.031(6) 0.020(5) 0.020(4) 0.003(3) -0.003(3) 0.004(4)
N2 0.013(4) 0.020(4) 0.039(4) 0.001(3) 0.000(3) 0.000(3)
C21 0.023(5) 0.021(5) 0.035(5) -0.007(4) 0.008(4) -0.004(4)
C22 0.023(5) 0.018(5) 0.036(5) -0.003(4) 0.002(4) 0.001(4)
C23 0.029(5) 0.025(5) 0.042(5) -0.006(4) 0.007(4) -0.003(4)
C24 0.032(5) 0.023(5) 0.058(6) -0.003(5) 0.023(5) -0.007(4)
C25 0.039(5) 0.025(5) 0.038(5) 0.006(4) 0.011(4) 0.000(4)
C26 0.023(5) 0.025(5) 0.043(5) -0.002(4) 0.006(4) -0.002(4)
N3 0.012(4) 0.027(4) 0.041(4) 0.004(3) -0.003(3) -0.002(3)
C31 0.012(4) 0.036(5) 0.030(5) -0.007(4) -0.004(3) 0.002(4)
C32 0.011(4) 0.022(5) 0.041(5) -0.010(4) -0.003(3) -0.002(4)
C33 0.024(5) 0.027(5) 0.049(6) -0.005(5) -0.004(4) -0.001(4)
C34 0.029(5) 0.046(6) 0.037(6) -0.010(5) -0.005(4) -0.010(4)
C35 0.046(6) 0.043(6) 0.037(5) 0.007(5) 0.001(4) -0.004(5)
C36 0.030(5) 0.046(5) 0.033(5) 0.003(5) 0.004(4) 0.007(4)
O4 0.024(3) 0.032(3) 0.041(3) 0.000(2) 0.001(2) 0.002(3)
C41 0.018(5) 0.021(5) 0.048(5) 0.005(4) 0.002(4) -0.006(4)
C42 0.020(5) 0.022(5) 0.046(5) 0.008(4) 0.006(4) -0.001(4)
C43 0.023(5) 0.023(5) 0.048(5) 0.003(4) 0.003(4) -0.003(4)
C44 0.022(5) 0.033(5) 0.060(6) 0.016(5) 0.000(5) 0.007(5)
C45 0.042(7) 0.031(5) 0.054(6) 0.014(4) 0.020(5) 0.010(5)
C46 0.031(6) 0.029(5) 0.044(5) -0.002(4) 0.006(4) 0.011(4)
C47 0.028(5) 0.027(5) 0.031(4) 0.006(4) -0.004(4) -0.011(4)
O5 0.021(3) 0.032(3) 0.037(3) -0.003(3) -0.007(2) 0.002(3)
C51 0.037(5) 0.017(5) 0.056(5) -0.014(4) 0.013(4) -0.004(4)
C52 0.037(6) 0.052(6) 0.057(5) -0.016(5) 0.011(4) -0.026(5)
C53 0.033(5) 0.067(6) 0.055(5) -0.015(5) -0.006(4) -0.012(5)
C54 0.043(5) 0.044(5) 0.034(5) 0.000(4) -0.002(4) -0.004(5)
V2 0.0371(9) 0.0442(9) 0.0359(8) -0.0009(7) 0.0017(6) -0.0019(7)
Cl2 0.0406(13) 0.0423(13) 0.0548(13) 0.0062(11) 0.0092(10) 0.0005(11)
O6 0.046(4) 0.043(4) 0.039(3) -0.008(3) 0.005(3) -0.001(3)
C61 0.060(7) 0.030(6) 0.027(5) -0.012(4) 0.006(4) -0.020(6)
C62 0.049(7) 0.039(6) 0.041(5) -0.003(4) 0.017(4) 0.000(6)
C63 0.075(7) 0.038(6) 0.102(8) -0.009(6) 0.046(6) -0.002(7)
C64 0.120(11) 0.033(7) 0.102(8) -0.016(6) 0.071(8) 0.000(7)
C65 0.100(10) 0.050(8) 0.058(6) -0.014(5) 0.032(6) -0.034(7)
C66 0.061(6) 0.051(6) 0.040(5) -0.001(5) 0.008(4) -0.015(6)
C67 0.038(6) 0.045(6) 0.037(5) 0.001(4) 0.003(4) 0.001(5)
N7 0.031(4) 0.029(4) 0.039(4) -0.017(3) 0.011(3) -0.009(4)
C71 0.028(5) 0.040(5) 0.038(5) 0.006(5) 0.003(4) 0.006(4)
C72 0.030(5) 0.036(5) 0.038(5) 0.001(4) -0.002(4) 0.010(5)
C73 0.031(6) 0.047(6) 0.059(5) -0.010(5) -0.010(5) 0.004(5)
C74 0.026(6) 0.059(6) 0.075(7) 0.002(6) -0.002(5) 0.000(5)
C75 0.035(6) 0.077(7) 0.058(6) 0.005(6) 0.001(5) 0.001(6)
C76 0.037(6) 0.060(6) 0.042(5) 0.000(5) 0.008(5) 0.015(5)
N8 0.026(4) 0.034(4) 0.043(4) 0.002(3) 0.003(3) 0.003(4)
C81 0.044(6) 0.018(4) 0.032(5) -0.001(4) 0.007(5) -0.004(4)
C82 0.028(6) 0.029(5) 0.036(5) -0.015(4) -0.003(4) -0.003(4)
C83 0.056(6) 0.041(5) 0.032(5) -0.006(4) -0.005(5) 0.014(5)
C84 0.058(7) 0.048(6) 0.032(5) -0.003(4) -0.003(5) 0.003(5)
C85 0.059(7) 0.021(5) 0.029(5) 0.003(4) 0.005(4) -0.003(4)
C86 0.039(5) 0.031(5) 0.043(5) -0.006(4) 0.001(5) -0.004(4)
O9 0.031(3) 0.056(4) 0.036(3) 0.001(3) -0.005(2) -0.006(3)
C91 0.026(5) 0.049(6) 0.053(6) 0.010(6) 0.013(5) 0.009(5)
C92 0.027(5) 0.047(6) 0.039(6) 0.008(5) 0.006(4) 0.011(5)
C93 0.039(6) 0.073(7) 0.055(6) 0.020(5) 0.016(5) 0.023(5)
C94 0.043(6) 0.087(7) 0.065(7) 0.022(7) 0.017(5) 0.025(6)
C95 0.046(6) 0.104(9) 0.058(7) 0.028(7) 0.007(5) 0.016(7)
C96 0.046(6) 0.068(7) 0.058(6) 0.016(5) 0.001(5) 0.015(6)
C97 0.032(5) 0.055(6) 0.034(5) 0.002(5) 0.007(4) -0.005(5)
O10 0.070(4) 0.060(4) 0.046(3) -0.012(3) 0.013(3) -0.014(3)
C101 0.101(9) 0.071(7) 0.097(8) 0.008(6) 0.077(7) 0.026(6)
C102 0.23(2) 0.24(3) 0.064(10) 0.022(13) 0.090(14) 0.150(19)
C103 0.23(2) 0.144(14) 0.059(9) -0.036(9) -0.010(11) 0.124(15)
C104 0.138(10) 0.073(7) 0.042(6) -0.004(6) 0.004(7) -0.015(7)
C107 0.101(9) 0.071(7) 0.097(8) 0.008(6) 0.077(7) 0.026(6)
C109 0.23(2) 0.144(14) 0.059(9) -0.036(9) -0.010(11) 0.124(15)
O11 0.047(4) 0.066(5) 0.082(4) 0.008(4) -0.005(3) -0.008(4)
C111 0.042(6) 0.064(6) 0.053(5) -0.001(5) -0.006(4) 0.006(6)
C112 0.042(6) 0.070(6) 0.054(5) -0.011(5) 0.003(4) -0.016(6)
C113 0.026(5) 0.077(7) 0.049(5) -0.003(5) 0.000(4) -0.007(5)
C114 0.045(7) 0.079(8) 0.134(9) -0.008(7) 0.011(6) -0.005(6)

loop_
_atom_type_symbol
_atom_type_description
_atom_type_scat_dispersion_real
_atom_type_scat_dispersion_imag
_atom_type_scat_source
C C 0.0033 0.0016 'International Tables Vol C Tables 4.2.6.8 and 6.1.1.4'
H H 0.0000 0.0000 'International Tables Vol C Tables 4.2.6.8 and 6.1.1.4'
N N 0.0061 0.0033 'International Tables Vol C Tables 4.2.6.8 and 6.1.1.4'
O O 0.0106 0.0060 'International Tables Vol C Tables 4.2.6.8 and 6.1.1.4'
Cl Cl 0.1484 0.1585 'International Tables Vol C Tables 4.2.6.8 and 6.1.1.4'
V V 0.3005 0.5294 'International Tables Vol C Tables 4.2.6.8 and 6.1.1.4'

loop_
_geom_angle_atom_site_label_1
_geom_angle_atom_site_label_2
_geom_angle_atom_site_label_3
_geom_angle
O4 V1 O1 96.41(19)
O4 V1 N3 90.2(2)
O1 V1 N3 90.7(2)
O4 V1 N2 179.8(2)
O1 V1 N2 83.8(2)
N3 V1 N2 89.7(2)
O4 V1 O5 88.14(18)
O1 V1 O5 86.03(18)
N3 V1 O5 176.12(19)
N2 V1 O5 91.99(19)
O4 V1 Cl1 92.89(14)
O1 V1 Cl1 169.19(15)
N3 V1 Cl1 94.80(15)
N2 V1 Cl1 86.95(16)
O5 V1 Cl1 88.77(13)
C11 O1 V1 124.9(4)
O1 C11 C16 121.2(7)
O1 C11 C12 120.7(7)
C16 C11 C12 117.9(7)
C13 C12 C11 119.5(6)
C13 C12 C17 119.9(7)
C11 C12 C17 120.3(6)
C14 C13 C12 121.4(7)
C14 C13 H13 119.3
C12 C13 H13 119.3
C13 C14 C15 118.7(7)
C13 C14 H14 120.7
C15 C14 H14 120.7
C16 C15 C14 121.2(7)
C16 C15 H15 119.4
C14 C15 H15 119.4
C15 C16 C11 121.2(7)
C15 C16 H16 119.4
C11 C16 H16 119.4
N2 C17 C12 126.4(6)
N2 C17 H17 116.8
C12 C17 H17 116.8
C17 N2 C21 116.4(6)
C17 N2 V1 121.8(5)
C21 N2 V1 121.7(4)
C26 C21 C22 121.6(7)
C26 C21 N2 119.4(6)
C22 C21 N2 119.0(6)
C23 C22 C21 116.9(6)
C23 C22 C32 120.1(6)
C21 C22 C32 122.5(6)
C22 C23 C24 121.8(7)
C22 C23 H23 119.1
C24 C23 H23 119.1
C25 C24 C23 120.0(7)
C25 C24 H24 120.0
C23 C24 H24 120.0
C24 C25 C26 119.4(7)
C24 C25 H25 120.3
C26 C25 H25 120.3
C21 C26 C25 120.2(7)
C21 C26 H26 119.9
C25 C26 H26 119.9
C47 N3 C31 113.9(5)
C47 N3 V1 121.5(5)
C31 N3 V1 123.8(4)
C32 C31 C36 122.0(7)
C32 C31 N3 122.1(6)
C36 C31 N3 115.8(6)
C31 C32 C33 115.4(7)
C31 C32 C22 128.8(7)
C33 C32 C22 115.9(6)
C34 C33 C32 123.4(7)
C34 C33 H33 118.3
C32 C33 H33 118.3
C35 C34 C33 119.3(7)
C35 C34 H34 120.4
C33 C34 H34 120.4
C34 C35 C36 119.0(7)
C34 C35 H35 120.5
C36 C35 H35 120.5
C35 C36 C31 120.9(7)
C35 C36 H36 119.6
C31 C36 H36 119.6
C41 O4 V1 127.7(4)
O4 C41 C46 120.1(7)
O4 C41 C42 122.8(7)
C46 C41 C42 117.1(7)
C43 C42 C41 119.8(7)
C43 C42 C47 117.0(7)
C41 C42 C47 123.1(7)
C44 C43 C42 121.1(7)
C44 C43 H43 119.4
C42 C43 H43 119.4
C43 C44 C45 119.7(7)
C43 C44 H44 120.1
C45 C44 H44 120.1
C46 C45 C44 120.3(7)
C46 C45 H45 119.8
C44 C45 H45 119.8
C45 C46 C41 121.9(7)
C45 C46 H46 119.1
C41 C46 H46 119.1
N3 C47 C42 126.9(6)
N3 C47 H47 116.5
C42 C47 H47 116.5
C51 O5 C54 109.0(5)
C51 O5 V1 122.9(4)
C54 O5 V1 127.8(4)
O5 C51 C52 103.9(6)
O5 C51 H51A 111.0
C52 C51 H51A 111.0
O5 C51 H51B 111.0
C52 C51 H51B 111.0
H51A C51 H51B 109.0
C51 C52 C53 101.5(6)
C51 C52 H52A 111.5
C53 C52 H52A 111.5
C51 C52 H52B 111.5
C53 C52 H52B 111.5
H52A C52 H52B 109.3
C54 C53 C52 104.6(6)
C54 C53 H53A 110.8
C52 C53 H53A 110.8
C54 C53 H53B 110.8
C52 C53 H53B 110.8
H53A C53 H53B 108.9
O5 C54 C53 105.9(6)
O5 C54 H54A 110.6
C53 C54 H54A 110.6
O5 C54 H54B 110.6
C53 C54 H54B 110.6
H54A C54 H54B 108.7
O6 V2 O9 95.0(2)
O6 V2 N8 92.4(2)
O9 V2 N8 89.5(2)
O6 V2 N7 85.0(2)
O9 V2 N7 179.1(2)
N8 V2 N7 91.4(2)
O6 V2 O10 88.2(2)
O9 V2 O10 89.7(2)
N8 V2 O10 179.0(2)
N7 V2 O10 89.5(2)
O6 V2 Cl2 172.28(17)
O9 V2 Cl2 92.24(16)
N8 V2 Cl2 90.35(17)
N7 V2 Cl2 87.70(18)
O10 V2 Cl2 89.15(16)
C61 O6 V2 124.2(5)
O6 C61 C66 120.5(8)
O6 C61 C62 122.3(7)
C66 C61 C62 117.2(8)
C63 C62 C67 120.3(9)
C63 C62 C61 119.1(8)
C67 C62 C61 120.4(8)
C64 C63 C62 121.5(9)
C64 C63 H63 119.2
C62 C63 H63 119.2
C63 C64 C65 119.9(9)
C63 C64 H64 120.1
C65 C64 H64 120.1
C66 C65 C64 119.8(9)
C66 C65 H65 120.1
C64 C65 H65 120.1
C65 C66 C61 122.4(9)
C65 C66 H66 118.8
C61 C66 H66 118.8
N7 C67 C62 126.7(8)
N7 C67 H67 116.7
C62 C67 H67 116.7
C67 N7 C71 115.5(6)
C67 N7 V2 122.9(5)
C71 N7 V2 121.6(5)
C76 C71 C72 121.2(7)
C76 C71 N7 120.7(7)
C72 C71 N7 118.0(7)
C73 C72 C71 115.9(7)
C73 C72 C82 121.4(7)
C71 C72 C82 122.2(7)
C74 C73 C72 123.1(8)
C74 C73 H73 118.4
C72 C73 H73 118.4
C75 C74 C73 119.2(8)
C75 C74 H74 120.4
C73 C74 H74 120.4
C74 C75 C76 119.7(8)
C74 C75 H75 120.2
C76 C75 H75 120.2
C75 C76 C71 120.8(7)
C75 C76 H76 119.6
C71 C76 H76 119.6
C97 N8 C81 116.5(6)
C97 N8 V2 121.0(5)
C81 N8 V2 121.9(5)
C82 C81 C86 121.0(7)
C82 C81 N8 122.7(6)
C86 C81 N8 116.3(7)
C81 C82 C83 116.2(7)
C81 C82 C72 126.3(7)
C83 C82 C72 117.6(7)
C84 C83 C82 122.9(7)
C84 C83 H83 118.6
C82 C83 H83 118.6
C85 C84 C83 119.3(7)
C85 C84 H84 120.3
C83 C84 H84 120.3
C84 C85 C86 120.1(7)
C84 C85 H85 119.9
C86 C85 H85 119.9
C85 C86 C81 120.5(7)
C85 C86 H86 119.8
C81 C86 H86 119.8
C91 O9 V2 124.5(5)
O9 C91 C92 123.8(7)
O9 C91 C96 117.3(8)
C92 C91 C96 118.9(8)
C91 C92 C93 120.4(7)
C91 C92 C97 122.3(8)
C93 C92 C97 117.3(8)
C94 C93 C92 120.2(8)
C94 C93 H93 119.9
C92 C93 H93 119.9
C93 C94 C95 118.5(9)
C93 C94 H94 120.7
C95 C94 H94 120.7
C96 C95 C94 122.2(9)
C96 C95 H95 118.9
C94 C95 H95 118.9
C95 C96 C91 119.6(9)
C95 C96 H96 120.2
C91 C96 H96 120.2
N8 C97 C92 127.1(7)
N8 C97 H97 116.5
C92 C97 H97 116.5
C101 O10 C104 108.9(6)
C101 O10 V2 130.6(5)
C104 O10 V2 120.5(5)
O10 C101 C102 106.4(10)
O10 C101 H10A 110.4
C102 C101 H10A 110.4
O10 C101 H10B 110.4
C102 C101 H10B 110.4
H10A C101 H10B 108.6
C103 C102 C101 101.8(11)
C103 C102 H10C 111.4
C101 C102 H10C 111.4
C103 C102 H10D 111.4
C101 C102 H10D 111.4
H10C C102 H10D 109.3
C102 C103 C104 105.9(14)
C102 C103 H10E 110.6
C104 C103 H10E 110.6
C102 C103 H10F 110.6
C104 C103 H10F 110.6
H10E C103 H10F 108.7
O10 C104 C103 102.7(10)
O10 C104 H10G 111.2
C103 C104 H10G 111.2
O10 C104 H10H 111.2
C103 C104 H10H 111.2
H10G C104 H10H 109.1
H10K C108 H10L 110.2
C111 O11 C114 106.8(7)
O11 C111 C112 106.3(6)
O11 C111 H11A 110.5
C112 C111 H11A 110.5
O11 C111 H11B 110.5
C112 C111 H11B 110.5
H11A C111 H11B 108.7
C111 C112 C113 102.3(6)
C111 C112 H11C 111.3
C113 C112 H11C 111.3
C111 C112 H11D 111.3
C113 C112 H11D 111.3
H11C C112 H11D 109.2
C114 C113 C112 103.5(7)
C114 C113 H11E 111.1
C112 C113 H11E 111.1
C114 C113 H11F 111.1
C112 C113 H11F 111.1
H11E C113 H11F 109.0
O11 C114 C113 108.3(7)
O11 C114 H11G 110.0
C113 C114 H11G 110.0
O11 C114 H11H 110.0
C113 C114 H11H 110.0
H11G C114 H11H 108.4
C124 O12 C121 106.7(12)
O12 C121 C122 104.2(13)
O12 C121 H12A 110.9
C122 C121 H12A 110.9
O12 C121 H12B 110.9
C122 C121 H12B 110.9
H12A C121 H12B 108.9
C123 C122 C121 102.0(18)
C123 C122 H12C 111.4
C121 C122 H12C 111.4
C123 C122 H12D 111.4
C121 C122 H12D 111.4
H12C C122 H12D 109.2
C124 C123 C122 108(2)
C124 C123 H12E 110.0
C122 C123 H12E 110.0
C124 C123 H12F 110.0
C122 C123 H12F 110.0
H12E C123 H12F 108.4
O12 C124 C123 104.1(14)
O12 C124 H12G 110.9
C123 C124 H12G 110.9
O12 C124 H12H 110.9
C123 C124 H12H 110.9
H12G C124 H12H 108.9

loop_
_geom_bond_atom_site_label_1
_geom_bond_atom_site_label_2
_geom_bond_distance
V1 O4 1.917(5)
V1 O1 1.926(4)
V1 N3 2.092(5)
V1 N2 2.107(5)
V1 O5 2.127(4)
V1 Cl1 2.353(2)
O1 C11 1.335(8)
C11 C16 1.389(9)
C11 C12 1.431(9)
C12 C13 1.394(9)
C12 C17 1.444(9)
C13 C14 1.374(9)
C13 H13 0.9300
C14 C15 1.400(9)
C14 H14 0.9300
C15 C16 1.372(9)
C15 H15 0.9300
C16 H16 0.9300
C17 N2 1.287(8)
C17 H17 0.9300
N2 C21 1.432(8)
C21 C26 1.377(9)
C21 C22 1.408(9)
C22 C23 1.386(9)
C22 C32 1.481(9)
C23 C24 1.388(9)
C23 H23 0.9300
C24 C25 1.382(9)
C24 H24 0.9300
C25 C26 1.386(9)
C25 H25 0.9300
C26 H26 0.9300
N3 C47 1.306(8)
N3 C31 1.462(8)
C31 C32 1.387(9)
C31 C36 1.390(9)
C32 C33 1.407(9)
C33 C34 1.386(9)
C33 H33 0.9300
C34 C35 1.381(9)
C34 H34 0.9300
C35 C36 1.384(9)
C35 H35 0.9300
C36 H36 0.9300
O4 C41 1.317(8)
C41 C46 1.407(9)
C41 C42 1.420(9)
C42 C43 1.411(9)
C42 C47 1.456(9)
C43 C44 1.362(9)
C43 H43 0.9300
C44 C45 1.396(9)
C44 H44 0.9300
C45 C46 1.375(9)
C45 H45 0.9300
C46 H46 0.9300
C47 H47 0.9300
O5 C51 1.437(7)
O5 C54 1.446(7)
C51 C52 1.507(9)
C51 H51A 0.9700
C51 H51B 0.9700
C52 C53 1.522(10)
C52 H52A 0.9700
C52 H52B 0.9700
C53 C54 1.513(9)
C53 H53A 0.9700
C53 H53B 0.9700
C54 H54A 0.9700
C54 H54B 0.9700
V2 O6 1.930(5)
V2 O9 1.931(5)
V2 N8 2.080(6)
V2 N7 2.089(6)
V2 O10 2.106(5)
V2 Cl2 2.345(2)
O6 C61 1.330(8)
C61 C66 1.402(10)
C61 C62 1.429(11)
C62 C63 1.402(10)
C62 C67 1.414(10)
C63 C64 1.372(12)
C63 H63 0.9300
C64 C65 1.384(12)
C64 H64 0.9300
C65 C66 1.378(11)
C65 H65 0.9300
C66 H66 0.9300
C67 N7 1.300(8)
C67 H67 0.9300
N7 C71 1.441(9)
C71 C76 1.389(9)
C71 C72 1.407(9)
C72 C73 1.400(10)
C72 C82 1.482(10)
C73 C74 1.389(10)
C73 H73 0.9300
C74 C75 1.377(10)
C74 H74 0.9300
C75 C76 1.382(10)
C75 H75 0.9300
C76 H76 0.9300
N8 C97 1.307(8)
N8 C81 1.451(8)
C81 C82 1.392(9)
C81 C86 1.404(9)
C82 C83 1.411(9)
C83 C84 1.383(10)
C83 H83 0.9300
C84 C85 1.371(10)
C84 H84 0.9300
C85 C86 1.377(9)
C85 H85 0.9300
C86 H86 0.9300
O9 C91 1.330(8)
C91 C92 1.390(10)
C91 C96 1.408(10)
C92 C93 1.394(10)
C92 C97 1.449(10)
C93 C94 1.378(10)
C93 H93 0.9300
C94 C95 1.398(11)
C94 H94 0.9300
C95 C96 1.352(11)
C95 H95 0.9300
C96 H96 0.9300
C97 H97 0.9300
O10 C101 1.441(9)
O10 C104 1.457(10)
C101 C102 1.499(19)
C101 H10A 0.9700
C101 H10B 0.9700
C102 C103 1.45(2)
C102 H10C 0.9700
C102 H10D 0.9700
C103 C104 1.485(14)
C103 H10E 0.9700
C103 H10F 0.9700
C104 H10G 0.9700
C104 H10H 0.9700
C108 H10K 0.9700
C108 H10L 0.9700
O11 C111 1.403(9)
O11 C114 1.422(9)
C111 C112 1.518(10)
C111 H11A 0.9700
C111 H11B 0.9700
C112 C113 1.531(10)
C112 H11C 0.9700
C112 H11D 0.9700
C113 C114 1.530(11)
C113 H11E 0.9700
C113 H11F 0.9700
C114 H11G 0.9700
C114 H11H 0.9700
O12 C124 1.44(2)
O12 C121 1.459(18)
C121 C122 1.62(3)
C121 H12A 0.9700
C121 H12B 0.9700
C122 C123 1.50(2)
C122 H12C 0.9700
C122 H12D 0.9700
C123 C124 1.47(3)
C123 H12E 0.9700
C123 H12F 0.9700
C124 H12G 0.9700
C124 H12H 0.9700

loop_
_geom_torsion_atom_site_label_1
_geom_torsion_atom_site_label_2
_geom_torsion_atom_site_label_3
_geom_torsion_atom_site_label_4
_geom_torsion
O4 V1 O1 C11 -129.5(5)
N3 V1 O1 C11 140.3(5)
N2 V1 O1 C11 50.7(5)
O5 V1 O1 C11 -41.8(5)
Cl1 V1 O1 C11 19.7(11)
V1 O1 C11 C16 144.3(5)
V1 O1 C11 C12 -39.8(8)
O1 C11 C12 C13 -178.2(5)
C16 C11 C12 C13 -2.2(9)
O1 C11 C12 C17 -4.0(9)
C16 C11 C12 C17 171.9(6)
C11 C12 C13 C14 -0.7(9)
C17 C12 C13 C14 -175.0(6)
C12 C13 C14 C15 2.4(9)
C13 C14 C15 C16 -0.9(10)
C14 C15 C16 C11 -2.1(10)
O1 C11 C16 C15 179.6(6)
C12 C11 C16 C15 3.7(9)
C13 C12 C17 N2 -168.8(6)
C11 C12 C17 N2 17.1(10)
C12 C17 N2 C21 -172.4(6)
C12 C17 N2 V1 11.0(8)
O4 V1 N2 C17 178(100)
O1 V1 N2 C17 -35.6(5)
N3 V1 N2 C17 -126.3(5)
O5 V1 N2 C17 50.2(5)
Cl1 V1 N2 C17 138.9(5)
O4 V1 N2 C21 2(45)
O1 V1 N2 C21 148.0(5)
N3 V1 N2 C21 57.3(5)
O5 V1 N2 C21 -126.2(5)
Cl1 V1 N2 C21 -37.5(5)
C17 N2 C21 C26 -69.1(8)
V1 N2 C21 C26 107.5(6)
C17 N2 C21 C22 109.6(7)
V1 N2 C21 C22 -73.8(7)
C26 C21 C22 C23 0.2(10)
N2 C21 C22 C23 -178.4(6)
C26 C21 C22 C32 171.9(6)
N2 C21 C22 C32 -6.7(9)
C21 C22 C23 C24 -0.7(10)
C32 C22 C23 C24 -172.6(6)
C22 C23 C24 C25 1.2(10)
C23 C24 C25 C26 -1.2(10)
C22 C21 C26 C25 -0.2(10)
N2 C21 C26 C25 178.4(6)
C24 C25 C26 C21 0.7(10)
O4 V1 N3 C47 18.1(5)
O1 V1 N3 C47 114.6(5)
N2 V1 N3 C47 -161.7(5)
O5 V1 N3 C47 82(3)
Cl1 V1 N3 C47 -74.8(5)
O4 V1 N3 C31 -151.6(5)
O1 V1 N3 C31 -55.2(5)
N2 V1 N3 C31 28.6(5)
O5 V1 N3 C31 -88(3)
Cl1 V1 N3 C31 115.5(5)
C47 N3 C31 C32 124.8(7)
V1 N3 C31 C32 -64.8(7)
C47 N3 C31 C36 -52.6(8)
V1 N3 C31 C36 117.9(5)
C36 C31 C32 C33 2.3(9)
N3 C31 C32 C33 -174.9(5)
C36 C31 C32 C22 -179.1(6)
N3 C31 C32 C22 3.7(10)
C23 C22 C32 C31 -133.0(7)
C21 C22 C32 C31 55.6(10)
C23 C22 C32 C33 45.6(9)
C21 C22 C32 C33 -125.8(7)
C31 C32 C33 C34 -0.3(10)
C22 C32 C33 C34 -179.1(6)
C32 C33 C34 C35 -1.7(10)
C33 C34 C35 C36 1.6(10)
C34 C35 C36 C31 0.3(11)
C32 C31 C36 C35 -2.4(10)
N3 C31 C36 C35 175.0(6)
O1 V1 O4 C41 -122.1(5)
N3 V1 O4 C41 -31.4(5)
N2 V1 O4 C41 24(45)
O5 V1 O4 C41 152.1(5)
Cl1 V1 O4 C41 63.4(5)
V1 O4 C41 C46 -153.0(5)
V1 O4 C41 C42 27.1(9)
O4 C41 C42 C43 176.5(6)
C46 C41 C42 C43 -3.4(9)
O4 C41 C42 C47 0.1(10)
C46 C41 C42 C47 -179.8(6)
C41 C42 C43 C44 2.6(10)
C47 C42 C43 C44 179.2(6)
C42 C43 C44 C45 -0.2(10)
C43 C44 C45 C46 -1.3(10)
C44 C45 C46 C41 0.4(10)
O4 C41 C46 C45 -177.9(6)
C42 C41 C46 C45 2.0(10)
C31 N3 C47 C42 169.0(6)
V1 N3 C47 C42 -1.7(9)
C43 C42 C47 N3 171.1(6)
C41 C42 C47 N3 -12.5(10)
O4 V1 O5 C51 36.2(5)
O1 V1 O5 C51 -60.4(5)
N3 V1 O5 C51 -28(3)
N2 V1 O5 C51 -144.0(5)
Cl1 V1 O5 C51 129.1(4)
O4 V1 O5 C54 -136.8(5)
O1 V1 O5 C54 126.6(5)
N3 V1 O5 C54 159(3)
N2 V1 O5 C54 43.0(5)
Cl1 V1 O5 C54 -43.9(5)
C54 O5 C51 C52 -31.8(7)
V1 O5 C51 C52 154.0(4)
O5 C51 C52 C53 38.9(7)
C51 C52 C53 C54 -32.1(7)
C51 O5 C54 C53 11.0(7)
V1 O5 C54 C53 -175.2(4)
C52 C53 C54 O5 14.0(8)
O9 V2 O6 C61 -132.6(5)
N8 V2 O6 C61 137.7(5)
N7 V2 O6 C61 46.5(5)
O10 V2 O6 C61 -43.1(5)
Cl2 V2 O6 C61 27.2(15)
V2 O6 C61 C66 143.4(5)
V2 O6 C61 C62 -40.3(9)
O6 C61 C62 C63 -175.7(7)
C66 C61 C62 C63 0.7(10)
O6 C61 C62 C67 0.5(11)
C66 C61 C62 C67 176.9(6)
C67 C62 C63 C64 -179.3(8)
C61 C62 C63 C64 -3.1(12)
C62 C63 C64 C65 2.6(14)
C63 C64 C65 C66 0.3(13)
C64 C65 C66 C61 -2.6(12)
O6 C61 C66 C65 178.5(7)
C62 C61 C66 C65 2.1(11)
C63 C62 C67 N7 -168.2(7)
C61 C62 C67 N7 15.6(11)
C62 C67 N7 C71 -171.3(7)
C62 C67 N7 V2 6.9(10)
O6 V2 N7 C67 -30.2(5)
O9 V2 N7 C67 62(16)
N8 V2 N7 C67 -122.4(6)
O10 V2 N7 C67 58.1(6)
Cl2 V2 N7 C67 147.3(5)
O6 V2 N7 C71 147.9(5)
O9 V2 N7 C71 -120(16)
N8 V2 N7 C71 55.6(5)
O10 V2 N7 C71 -123.9(5)
Cl2 V2 N7 C71 -34.7(5)
C67 N7 C71 C76 -75.0(8)
V2 N7 C71 C76 106.8(7)
C67 N7 C71 C72 107.7(7)
V2 N7 C71 C72 -70.4(7)
C76 C71 C72 C73 -1.5(10)
N7 C71 C72 C73 175.7(6)
C76 C71 C72 C82 170.7(7)
N7 C71 C72 C82 -12.1(10)
C71 C72 C73 C74 -0.3(11)
C82 C72 C73 C74 -172.5(7)
C72 C73 C74 C75 1.5(12)
C73 C74 C75 C76 -1.1(12)
C74 C75 C76 C71 -0.7(12)
C72 C71 C76 C75 2.0(11)
N7 C71 C76 C75 -175.1(7)
O6 V2 N8 C97 116.3(5)
O9 V2 N8 C97 21.3(5)
N7 V2 N8 C97 -158.6(5)
O10 V2 N8 C97 -11(14)
Cl2 V2 N8 C97 -70.9(5)
O6 V2 N8 C81 -55.0(5)
O9 V2 N8 C81 -150.0(5)
N7 V2 N8 C81 30.0(5)
O10 V2 N8 C81 178(100)
Cl2 V2 N8 C81 117.8(5)
C97 N8 C81 C82 123.7(7)
V2 N8 C81 C82 -64.5(8)
C97 N8 C81 C86 -54.5(8)
V2 N8 C81 C86 117.2(6)
C86 C81 C82 C83 -2.4(10)
N8 C81 C82 C83 179.4(6)
C86 C81 C82 C72 178.1(6)
N8 C81 C82 C72 0.0(11)
C73 C72 C82 C81 -125.0(8)
C71 C72 C82 C81 63.2(10)
C73 C72 C82 C83 55.6(9)
C71 C72 C82 C83 -116.2(7)
C81 C82 C83 C84 1.8(10)
C72 C82 C83 C84 -178.7(7)
C82 C83 C84 C85 -0.9(11)
C83 C84 C85 C86 0.5(11)
C84 C85 C86 C81 -1.1(10)
C82 C81 C86 C85 2.2(10)
N8 C81 C86 C85 -179.6(6)
O6 V2 O9 C91 -129.6(5)
N8 V2 O9 C91 -37.3(5)
N7 V2 O9 C91 139(16)
O10 V2 O9 C91 142.2(5)
Cl2 V2 O9 C91 53.0(5)
V2 O9 C91 C92 32.3(9)
V2 O9 C91 C96 -149.7(5)
O9 C91 C92 C93 178.8(7)
C96 C91 C92 C93 0.8(11)
O9 C91 C92 C97 0.7(11)
C96 C91 C92 C97 -177.2(7)
C91 C92 C93 C94 2.0(12)
C97 C92 C93 C94 -179.8(7)
C92 C93 C94 C95 -2.3(12)
C93 C94 C95 C96 -0.4(13)
C94 C95 C96 C91 3.2(13)
O9 C91 C96 C95 178.5(7)
C92 C91 C96 C95 -3.4(12)
C81 N8 C97 C92 171.6(7)
V2 N8 C97 C92 -0.1(10)
C91 C92 C97 N8 -17.3(12)
C93 C92 C97 N8 164.6(7)
O6 V2 O10 C101 122.2(7)
O9 V2 O10 C101 -142.7(7)
N8 V2 O10 C101 -110(14)
N7 V2 O10 C101 37.2(7)
Cl2 V2 O10 C101 -50.5(6)
O6 V2 O10 C104 -58.0(6)
O9 V2 O10 C104 37.0(6)
N8 V2 O10 C104 69(14)
N7 V2 O10 C104 -143.0(6)
Cl2 V2 O10 C104 129.3(6)
C104 O10 C101 C102 -6.0(13)
V2 O10 C101 C102 173.7(10)
O10 C101 C102 C103 26.8(16)
C101 C102 C103 C104 -37.7(17)
C101 O10 C104 C103 -16.8(10)
V2 O10 C104 C103 163.4(7)
C102 C103 C104 O10 34.4(15)
C114 O11 C111 C112 -35.8(8)
O11 C111 C112 C113 34.3(8)
C111 C112 C113 C114 -19.6(8)
C111 O11 C114 C113 22.4(9)
C112 C113 C114 O11 -0.4(9)
C124 O12 C121 C122 -30.6(14)
O12 C121 C122 C123 10.1(18)
C121 C122 C123 C124 13(2)
C121 O12 C124 C123 39.6(14)
C122 C123 C124 O12 -32.7(19)
